data_7222971
loop_
_publ_author_name
'Wu, Yun-Long'
'Yang, Guo-Ping'
'Zhang, Yindi'
'Shi, Nannan'
'Han, Jun'
'Wang, Yao-Yu'

_publ_section_title
;
 New luminescent Cd(II)-MOF as highly selective chemical probe for Fe3+ in
 aqueous solution with mixed metal ions
;
_journal_name_full 'RSC Adv.'
_journal_paper_doi 10.1039/C5RA18807E
_journal_year 2015
_chemical_formula_moiety 'C22 H14 Cd O9'
_chemical_formula_sum 'C22 H14 Cd O9'
_chemical_formula_weight 534.73
_chemical_name_systematic
; 
 ? 
;
_space_group_IT_number 2
_symmetry_cell_setting triclinic
_symmetry_space_group_name_Hall '-P 1'
_symmetry_space_group_name_H-M 'P -1'
_atom_sites_solution_hydrogens geom
_atom_sites_solution_primary direct
_atom_sites_solution_secondary difmap
_audit_creation_method SHELXL-97
_audit_update_record
;
2015-07-29 deposited with the CCDC.
2015-10-14 downloaded from the CCDC.
;
_cell_angle_alpha 90.758(3)
_cell_angle_beta 96.573(3)
_cell_angle_gamma 92.174(3)
_cell_formula_units_Z 2
_cell_length_a 4.9361(9)
_cell_length_b 12.949(2)
_cell_length_c 15.145(3)
_cell_measurement_reflns_used 3631
_cell_measurement_temperature 296(2)
_cell_measurement_theta_max 28.225
_cell_measurement_theta_min 2.708
_cell_volume 960.8(3)
_computing_cell_refinement APEX2
_computing_data_collection 'APEX2 (Bruker, 2005)'
_computing_data_reduction APEX2
_computing_molecular_graphics APEX2
_computing_publication_material APEX2
_computing_structure_refinement 'SHELXL-97 (Sheldrick, 1997)'
_computing_structure_solution 'SHELXS-97 (Sheldrick, 1990)'
_diffrn_ambient_temperature 296(2)
_diffrn_detector_area_resol_mean 0
_diffrn_measured_fraction_theta_full 0.976
_diffrn_measured_fraction_theta_max 0.976
_diffrn_measurement_device_type \w
_diffrn_radiation_monochromator graphite
_diffrn_radiation_source 'fine-focus sealed tube'
_diffrn_radiation_type MoK\a
_diffrn_radiation_wavelength 0.71073
_diffrn_reflns_av_R_equivalents 0.0172
_diffrn_reflns_av_sigmaI/netI 0.0385
_diffrn_reflns_limit_h_max 5
_diffrn_reflns_limit_h_min -5
_diffrn_reflns_limit_k_max 15
_diffrn_reflns_limit_k_min -12
_diffrn_reflns_limit_l_max 17
_diffrn_reflns_limit_l_min -17
_diffrn_reflns_number 4730
_diffrn_reflns_theta_full 24.99
_diffrn_reflns_theta_max 24.99
_diffrn_reflns_theta_min 1.35
_diffrn_standards_decay_% 0
_diffrn_standards_interval_time 0
_exptl_absorpt_coefficient_mu 1.194
_exptl_absorpt_correction_T_max 0.8799
_exptl_absorpt_correction_T_min 0.7877
_exptl_absorpt_correction_type multi-scan
_exptl_absorpt_process_details sadabs
_exptl_crystal_colour colorless
_exptl_crystal_density_diffrn 1.848
_exptl_crystal_density_method 'not measured'
_exptl_crystal_description block
_exptl_crystal_F_000 532
_exptl_crystal_size_max 0.21
_exptl_crystal_size_mid 0.15
_exptl_crystal_size_min 0.11
_refine_diff_density_max 1.940
_refine_diff_density_min -2.525
_refine_diff_density_rms 0.424
_refine_ls_extinction_method none
_refine_ls_goodness_of_fit_ref 1.061
_refine_ls_hydrogen_treatment mixed
_refine_ls_matrix_type full
_refine_ls_number_parameters 289
_refine_ls_number_reflns 3300
_refine_ls_number_restraints 193
_refine_ls_restrained_S_all 1.086
_refine_ls_R_factor_all 0.0776
_refine_ls_R_factor_gt 0.0603
_refine_ls_shift/su_max 0.001
_refine_ls_shift/su_mean 0.000
_refine_ls_structure_factor_coef Fsqd
_refine_ls_weighting_details 'calc w=1/[\s^2^(Fo^2^)+(0.2197P)^2^+2.2033P] where P=(Fo^2^+2Fc^2^)/3'
_refine_ls_weighting_scheme calc
_refine_ls_wR_factor_gt 0.1750
_refine_ls_wR_factor_ref 0.2492
_reflns_number_gt 3039
_reflns_number_total 3300
_reflns_threshold_expression >2sigma(I)
_cod_data_source_file c5ra18807e2.cif
_cod_data_source_block 1
_cod_original_sg_symbol_H-M P-1
_cod_database_code 7222971

loop_
_symmetry_equiv_pos_as_xyz
'x, y, z'
'-x, -y, -z'

loop_
_atom_site_label
_atom_site_type_symbol
_atom_site_fract_x
_atom_site_fract_y
_atom_site_fract_z
_atom_site_U_iso_or_equiv
_atom_site_adp_type
_atom_site_occupancy
_atom_site_symmetry_multiplicity
_atom_site_calc_flag
_atom_site_refinement_flags
Cd1 Cd 1.18462(9) 0.22332(3) 0.78606(3) 0.0174(3) Uani 1 1 d U
O1 O 1.0046(11) 0.1382(4) 0.8913(4) 0.0280(12) Uani 1 1 d U
O2 O 0.6197(11) 0.1803(4) 0.8153(4) 0.0265(12) Uani 1 1 d U
O3 O 1.2605(17) 0.5341(6) 1.1426(6) 0.055(2) Uani 1 1 d U
O4 O 1.4269(14) 0.4443(5) 1.2544(5) 0.0418(16) Uani 1 1 d U
H4 H 1.5114 0.4992 1.2674 0.050 Uiso 1 1 d R
O5 O 1.1420(13) 0.0657(5) 0.6997(4) 0.0311(14) Uani 1 1 d U
O6 O 0.7739(13) 0.0855(5) 0.6017(4) 0.0371(14) Uani 1 1 d U
H6 H 0.8245 0.1447 0.6173 0.045 Uiso 1 1 d R
O7 O 1.0608(12) -0.2793(4) 0.3477(4) 0.0289(13) Uani 1 1 d U
O8 O 0.7023(13) -0.3761(5) 0.2979(4) 0.0360(14) Uani 1 1 d U
O9 O 1.2410(14) 0.3566(5) 0.8936(4) 0.0366(14) Uani 1 1 d U
H9WA H 1.0990 0.3873 0.8831 0.044 Uiso 1 1 d R
H9WB H 1.3818 0.3873 0.8832 0.044 Uiso 1 1 d R
C1 C 0.7508(14) 0.1357(5) 0.8791(4) 0.0154(14) Uani 1 1 d U
C2 C 0.6086(14) 0.0705(5) 0.9430(5) 0.0153(14) Uani 1 1 d U
C3 C 0.4499(14) -0.0145(5) 0.9085(5) 0.0156(14) Uani 1 1 d U
H3 H 0.4173 -0.0243 0.8472 0.019 Uiso 1 1 calc R
C4 C 0.6611(14) 0.0852(6) 1.0363(5) 0.0156(14) Uani 1 1 d U
C5 C 0.8172(14) 0.1807(5) 1.0758(5) 0.0175(14) Uani 1 1 d U
C6 C 0.7549(17) 0.2779(7) 1.0434(6) 0.0276(18) Uani 1 1 d U
H6A H 0.6116 0.2845 0.9986 0.033 Uiso 1 1 calc R
C7 C 0.9037(16) 0.3647(6) 1.0772(5) 0.0252(16) Uani 1 1 d U
H7 H 0.8673 0.4288 1.0527 0.030 Uiso 1 1 calc R
C8 C 1.1054(16) 0.3570(6) 1.1469(5) 0.0229(16) Uani 1 1 d U
C9 C 1.1653(17) 0.2597(6) 1.1823(6) 0.0290(18) Uani 1 1 d U
H9 H 1.3009 0.2537 1.2298 0.035 Uiso 1 1 calc R
C10 C 1.0206(16) 0.1726(6) 1.1459(5) 0.0251(16) Uani 1 1 d U
H10 H 1.0606 0.1080 1.1688 0.030 Uiso 1 1 calc R
C11 C 1.2683(16) 0.4524(6) 1.1801(5) 0.0252(17) Uani 1 1 d U
C12 C 0.9703(15) 0.0314(6) 0.6423(5) 0.0206(15) Uani 1 1 d U
C13 C 0.9669(15) -0.0773(6) 0.6095(5) 0.0193(15) Uani 1 1 d U
C14 C 1.1777(15) -0.1404(6) 0.6433(5) 0.0199(15) Uani 1 1 d U
H14 H 1.3146 -0.1140 0.6857 0.024 Uiso 1 1 calc R
C15 C 1.1830(16) -0.2406(6) 0.6142(5) 0.0217(16) Uani 1 1 d U
H15 H 1.3235 -0.2816 0.6375 0.026 Uiso 1 1 calc R
C16 C 0.9814(14) -0.2827(5) 0.5499(5) 0.0165(14) Uani 1 1 d U
C17 C 0.7722(16) -0.2210(6) 0.5158(5) 0.0241(16) Uani 1 1 d U
H17 H 0.6347 -0.2479 0.4737 0.029 Uiso 1 1 calc R
C18 C 0.7691(15) -0.1174(6) 0.5453(5) 0.0222(16) Uani 1 1 d U
H18 H 0.6317 -0.0755 0.5211 0.027 Uiso 1 1 calc R
C19 C 0.9934(13) -0.3929(5) 0.5216(4) 0.0139(13) Uani 1 1 d U
C20 C 1.0443(15) -0.4670(6) 0.5880(5) 0.0173(15) Uani 1 1 d U
H20 H 1.0725 -0.4450 0.6472 0.021 Uiso 1 1 calc R
C21 C 0.9464(15) -0.4284(6) 0.4316(5) 0.0180(14) Uani 1 1 d U
C22 C 0.9012(15) -0.3567(6) 0.3551(5) 0.0199(15) Uani 1 1 d U

loop_
_atom_site_aniso_label
_atom_site_aniso_U_11
_atom_site_aniso_U_22
_atom_site_aniso_U_33
_atom_site_aniso_U_23
_atom_site_aniso_U_13
_atom_site_aniso_U_12
Cd1 0.0240(4) 0.0152(4) 0.0124(4) 0.0043(2) 0.0001(2) -0.0022(2)
O1 0.0256(19) 0.029(2) 0.031(2) 0.0098(16) 0.0068(16) 0.0000(16)
O2 0.0266(19) 0.0290(19) 0.0248(19) 0.0083(16) 0.0052(16) 0.0011(16)
O3 0.056(3) 0.050(3) 0.057(3) 0.0025(19) -0.0008(19) -0.0026(19)
O4 0.043(2) 0.039(2) 0.041(2) 0.0005(17) -0.0056(17) -0.0032(17)
O5 0.036(2) 0.026(2) 0.030(2) -0.0022(16) -0.0044(16) 0.0054(16)
O6 0.037(2) 0.031(2) 0.040(2) -0.0041(17) -0.0060(17) 0.0032(17)
O7 0.036(2) 0.0239(19) 0.0263(19) 0.0015(16) 0.0038(16) -0.0018(16)
O8 0.038(2) 0.034(2) 0.033(2) 0.0049(17) -0.0047(17) -0.0017(17)
O9 0.042(2) 0.032(2) 0.036(2) -0.0055(15) 0.0050(17) 0.0011(17)
C1 0.015(2) 0.015(2) 0.016(2) 0.0002(17) 0.0016(16) 0.0001(16)
C2 0.014(2) 0.015(2) 0.016(2) -0.0003(17) 0.0026(16) 0.0017(16)
C3 0.015(2) 0.016(2) 0.016(2) 0.0003(17) 0.0020(16) 0.0009(16)
C4 0.016(2) 0.014(2) 0.017(2) 0.0004(17) 0.0030(17) 0.0020(16)
C5 0.018(2) 0.017(2) 0.018(2) -0.0001(17) 0.0030(17) 0.0002(17)
C6 0.028(2) 0.026(2) 0.027(2) 0.0011(18) -0.0001(18) 0.0011(18)
C7 0.026(2) 0.023(2) 0.025(2) 0.0024(18) 0.0001(18) -0.0014(18)
C8 0.024(2) 0.022(2) 0.022(2) 0.0013(18) 0.0022(17) -0.0012(17)
C9 0.028(2) 0.029(2) 0.029(2) 0.0000(18) -0.0011(18) -0.0020(18)
C10 0.025(2) 0.023(2) 0.026(2) 0.0022(18) 0.0003(18) 0.0007(18)
C11 0.026(2) 0.025(2) 0.024(2) 0.0009(18) 0.0001(18) 0.0007(18)
C12 0.022(2) 0.019(2) 0.021(2) 0.0000(17) 0.0015(17) 0.0018(17)
C13 0.020(2) 0.018(2) 0.019(2) -0.0013(17) 0.0018(17) 0.0014(17)
C14 0.022(2) 0.018(2) 0.019(2) -0.0015(17) -0.0013(17) 0.0022(17)
C15 0.024(2) 0.020(2) 0.021(2) 0.0004(18) -0.0006(17) 0.0023(17)
C16 0.019(2) 0.016(2) 0.015(2) 0.0017(17) 0.0030(17) 0.0011(17)
C17 0.025(2) 0.022(2) 0.025(2) -0.0001(18) 0.0010(18) 0.0008(17)
C18 0.023(2) 0.020(2) 0.023(2) -0.0006(17) -0.0008(17) 0.0028(17)
C19 0.016(2) 0.014(2) 0.012(2) 0.0008(16) 0.0002(16) 0.0007(16)
C20 0.020(2) 0.017(2) 0.015(2) -0.0006(17) 0.0000(17) 0.0005(17)
C21 0.019(2) 0.018(2) 0.017(2) 0.0003(17) 0.0014(17) 0.0011(17)
C22 0.023(2) 0.017(2) 0.019(2) -0.0012(17) 0.0011(17) 0.0008(17)

loop_
_atom_type_symbol
_atom_type_description
_atom_type_scat_dispersion_real
_atom_type_scat_dispersion_imag
_atom_type_scat_source
C C 0.0033 0.0016 'International Tables Vol C Tables 4.2.6.8 and 6.1.1.4'
H H 0.0000 0.0000 'International Tables Vol C Tables 4.2.6.8 and 6.1.1.4'
Cd Cd -0.8075 1.2024 'International Tables Vol C Tables 4.2.6.8 and 6.1.1.4'
O O 0.0106 0.0060 'International Tables Vol C Tables 4.2.6.8 and 6.1.1.4'

loop_
_geom_angle_atom_site_label_1
_geom_angle_atom_site_label_2
_geom_angle_atom_site_label_3
_geom_angle
_geom_angle_site_symmetry_1
_geom_angle_site_symmetry_3
O1 Cd1 O2 99.9(2) . 1_655
O1 Cd1 O9 83.1(2) . .
O2 Cd1 O9 92.1(2) 1_655 .
O1 Cd1 O7 125.1(2) . 2_756
O2 Cd1 O7 130.5(2) 1_655 2_756
O9 Cd1 O7 111.0(2) . 2_756
O1 Cd1 O5 87.8(2) . .
O2 Cd1 O5 83.6(2) 1_655 .
O9 Cd1 O5 169.1(2) . .
O7 Cd1 O5 79.2(2) 2_756 .
O1 Cd1 O8 155.6(2) . 2_756
O2 Cd1 O8 93.7(2) 1_655 2_756
O9 Cd1 O8 76.2(2) . 2_756
O7 Cd1 O8 53.9(2) 2_756 2_756
O5 Cd1 O8 113.9(2) . 2_756
C1 O1 Cd1 111.6(5) . .
C1 O2 Cd1 133.6(5) . 1_455
C11 O4 H4 110.5 . .
C12 O5 Cd1 132.8(5) . .
C12 O6 H6 101.6 . .
C22 O7 Cd1 94.1(5) . 2_756
C22 O8 Cd1 91.3(5) . 2_756
Cd1 O9 H9WA 102.2 . .
Cd1 O9 H9WB 103.3 . .
H9WA O9 H9WB 116.7 . .
O1 C1 O2 122.7(6) . .
O1 C1 C2 115.6(6) . .
O2 C1 C2 121.7(6) . .
C3 C2 C4 119.6(7) . .
C3 C2 C1 117.6(6) . .
C4 C2 C1 122.2(6) . .
C4 C3 C2 121.2(7) 2_657 .
C4 C3 H3 119.4 2_657 .
C2 C3 H3 119.4 . .
C3 C4 C2 119.2(7) 2_657 .
C3 C4 C5 119.9(6) 2_657 .
C2 C4 C5 120.8(6) . .
C10 C5 C6 119.1(7) . .
C10 C5 C4 120.4(7) . .
C6 C5 C4 120.5(7) . .
C7 C6 C5 120.5(8) . .
C7 C6 H6A 119.7 . .
C5 C6 H6A 119.7 . .
C8 C7 C6 120.4(8) . .
C8 C7 H7 119.8 . .
C6 C7 H7 119.8 . .
C7 C8 C9 119.7(8) . .
C7 C8 C11 118.9(7) . .
C9 C8 C11 121.3(7) . .
C10 C9 C8 119.3(8) . .
C10 C9 H9 120.3 . .
C8 C9 H9 120.3 . .
C5 C10 C9 120.8(7) . .
C5 C10 H10 119.6 . .
C9 C10 H10 119.6 . .
O3 C11 O4 119.4(8) . .
O3 C11 C8 124.3(8) . .
O4 C11 C8 116.3(7) . .
O5 C12 O6 124.4(7) . .
O5 C12 C13 122.2(7) . .
O6 C12 C13 113.4(7) . .
C18 C13 C14 118.9(7) . .
C18 C13 C12 122.5(7) . .
C14 C13 C12 118.6(7) . .
C15 C14 C13 120.4(7) . .
C15 C14 H14 119.8 . .
C13 C14 H14 119.8 . .
C14 C15 C16 121.3(7) . .
C14 C15 H15 119.3 . .
C16 C15 H15 119.3 . .
C17 C16 C15 118.9(7) . .
C17 C16 C19 121.8(7) . .
C15 C16 C19 119.3(6) . .
C16 C17 C18 119.6(7) . .
C16 C17 H17 120.2 . .
C18 C17 H17 120.2 . .
C13 C18 C17 120.9(7) . .
C13 C18 H18 119.6 . .
C17 C18 H18 119.6 . .
C20 C19 C21 117.9(7) . .
C20 C19 C16 118.0(6) . .
C21 C19 C16 124.0(6) . .
C21 C20 C19 122.3(7) 2_746 .
C21 C20 H20 118.8 2_746 .
C19 C20 H20 118.8 . .
C20 C21 C19 119.8(7) 2_746 .
C20 C21 C22 117.4(6) 2_746 .
C19 C21 C22 122.8(6) . .
O8 C22 O7 120.7(7) . .
O8 C22 C21 118.0(7) . .
O7 C22 C21 121.3(7) . .

loop_
_geom_bond_atom_site_label_1
_geom_bond_atom_site_label_2
_geom_bond_distance
_geom_bond_site_symmetry_2
Cd1 O1 2.201(5) .
Cd1 O2 2.236(6) 1_655
Cd1 O9 2.344(6) .
Cd1 O7 2.375(6) 2_756
Cd1 O5 2.399(6) .
Cd1 O8 2.446(6) 2_756
O1 C1 1.244(9) .
O2 C1 1.259(9) .
O2 Cd1 2.236(6) 1_455
O3 C11 1.207(12) .
O4 C11 1.303(11) .
O4 H4 0.8200 .
O5 C12 1.209(10) .
O6 C12 1.318(10) .
O6 H6 0.8201 .
O7 C22 1.265(10) .
O7 Cd1 2.375(6) 2_756
O8 C22 1.248(10) .
O8 Cd1 2.446(6) 2_756
O9 H9WA 0.8200 .
O9 H9WB 0.8200 .
C1 C2 1.507(10) .
C2 C3 1.388(10) .
C2 C4 1.416(10) .
C3 C4 1.387(10) 2_657
C3 H3 0.9300 .
C4 C3 1.387(10) 2_657
C4 C5 1.511(10) .
C5 C10 1.383(11) .
C5 C6 1.390(11) .
C6 C7 1.379(12) .
C6 H6A 0.9300 .
C7 C8 1.373(11) .
C7 H7 0.9300 .
C8 C9 1.404(11) .
C8 C11 1.497(11) .
C9 C10 1.385(12) .
C9 H9 0.9300 .
C10 H10 0.9300 .
C12 C13 1.486(10) .
C13 C18 1.378(11) .
C13 C14 1.402(10) .
C14 C15 1.366(10) .
C14 H14 0.9300 .
C15 C16 1.399(11) .
C15 H15 0.9300 .
C16 C17 1.386(10) .
C16 C19 1.491(9) .
C17 C18 1.410(11) .
C17 H17 0.9300 .
C18 H18 0.9300 .
C19 C20 1.409(10) .
C19 C21 1.423(10) .
C20 C21 1.386(10) 2_746
C20 H20 0.9300 .
C21 C20 1.386(10) 2_746
C21 C22 1.497(11) .

loop_
_geom_torsion_atom_site_label_1
_geom_torsion_atom_site_label_2
_geom_torsion_atom_site_label_3
_geom_torsion_atom_site_label_4
_geom_torsion
_geom_torsion_site_symmetry_1
_geom_torsion_site_symmetry_4
O2 Cd1 O1 C1 -168.2(5) 1_655 .
O9 Cd1 O1 C1 100.9(5) . .
O7 Cd1 O1 C1 -10.0(6) 2_756 .
O5 Cd1 O1 C1 -85.1(5) . .
O8 Cd1 O1 C1 68.9(8) 2_756 .
O1 Cd1 O5 C12 95.8(8) . .
O2 Cd1 O5 C12 -164.0(8) 1_655 .
O9 Cd1 O5 C12 129.2(11) . .
O7 Cd1 O5 C12 -30.6(8) 2_756 .
O8 Cd1 O5 C12 -72.7(8) 2_756 .
Cd1 O1 C1 O2 -2.2(9) . .
Cd1 O1 C1 C2 174.5(4) . .
Cd1 O2 C1 O1 -164.5(5) 1_455 .
Cd1 O2 C1 C2 19.0(10) 1_455 .
O1 C1 C2 C3 -116.7(7) . .
O2 C1 C2 C3 60.1(9) . .
O1 C1 C2 C4 54.7(9) . .
O2 C1 C2 C4 -128.6(7) . .
C4 C2 C3 C4 0.6(11) . 2_657
C1 C2 C3 C4 172.2(6) . 2_657
C3 C2 C4 C3 -0.6(11) . 2_657
C1 C2 C4 C3 -171.8(6) . 2_657
C3 C2 C4 C5 -175.9(6) . .
C1 C2 C4 C5 12.9(10) . .
C3 C4 C5 C10 49.4(9) 2_657 .
C2 C4 C5 C10 -135.3(7) . .
C3 C4 C5 C6 -129.3(8) 2_657 .
C2 C4 C5 C6 45.9(10) . .
C10 C5 C6 C7 3.6(12) . .
C4 C5 C6 C7 -177.6(7) . .
C5 C6 C7 C8 -3.8(12) . .
C6 C7 C8 C9 1.8(12) . .
C6 C7 C8 C11 178.2(7) . .
C7 C8 C9 C10 0.4(12) . .
C11 C8 C9 C10 -176.0(7) . .
C6 C5 C10 C9 -1.5(11) . .
C4 C5 C10 C9 179.8(7) . .
C8 C9 C10 C5 -0.5(12) . .
C7 C8 C11 O3 -10.3(13) . .
C9 C8 C11 O3 166.1(9) . .
C7 C8 C11 O4 169.8(7) . .
C9 C8 C11 O4 -13.8(11) . .
Cd1 O5 C12 O6 12.5(13) . .
Cd1 O5 C12 C13 -169.1(5) . .
O5 C12 C13 C18 178.8(8) . .
O6 C12 C13 C18 -2.6(10) . .
O5 C12 C13 C14 -3.1(11) . .
O6 C12 C13 C14 175.5(7) . .
C18 C13 C14 C15 -1.3(11) . .
C12 C13 C14 C15 -179.5(7) . .
C13 C14 C15 C16 0.5(12) . .
C14 C15 C16 C17 -0.3(11) . .
C14 C15 C16 C19 -178.9(7) . .
C15 C16 C17 C18 1.0(11) . .
C19 C16 C17 C18 179.6(7) . .
C14 C13 C18 C17 2.0(11) . .
C12 C13 C18 C17 -179.9(7) . .
C16 C17 C18 C13 -1.9(12) . .
C17 C16 C19 C20 -132.5(8) . .
C15 C16 C19 C20 46.0(9) . .
C17 C16 C19 C21 45.0(10) . .
C15 C16 C19 C21 -136.5(7) . .
C21 C19 C20 C21 1.0(12) . 2_746
C16 C19 C20 C21 178.6(6) . 2_746
C20 C19 C21 C20 -1.0(11) . 2_746
C16 C19 C21 C20 -178.5(6) . 2_746
C20 C19 C21 C22 -177.5(7) . .
C16 C19 C21 C22 5.0(11) . .
Cd1 O8 C22 O7 -1.1(7) 2_756 .
Cd1 O8 C22 C21 179.6(6) 2_756 .
Cd1 O7 C22 O8 1.2(7) 2_756 .
Cd1 O7 C22 C21 -179.6(6) 2_756 .
C20 C21 C22 O8 52.2(10) 2_746 .
C19 C21 C22 O8 -131.1(8) . .
C20 C21 C22 O7 -127.0(8) 2_746 .
C19 C21 C22 O7 49.6(10) . .
